data_1576859
loop_
_publ_author_name
'He, Jing'
'Liu, Wenlong'
'Wu, Siwei'
'Xie, Qi'
'Lian, Zhe'
'Li, Xiaonan'
'Guo, Shengzhu'
'Wang, Ying'
'Xu, Xinjun'
'Jiang, Hua'

_publ_section_title
;
 Pyrene-embedded nanohoops: synthesis and dopant engineering for organic
 solar cells with an enhanced efficiency of 19.96.
;
_journal_issue 10
_journal_name_full 'Chemical science'
_journal_page_first 5192
_journal_page_last 5200
_journal_paper_doi 10.1039/d5sc06584d
_journal_volume 17
_journal_year 2026
_chemical_absolute_configuration syn
_chemical_formula_moiety 'C68 H48 O4, C1 H2 Cl2'
_chemical_formula_sum 'C69 H50 Cl2 O4'
_chemical_formula_weight 1013.99
_space_group_crystal_system monoclinic
_space_group_IT_number 9
_space_group_name_Hall 'C -2yc'
_space_group_name_H-M_alt 'C 1 c 1'
_atom_sites_solution_hydrogens geom
_audit_creation_date 2024-10-31
_audit_creation_method
;
Olex2 1.3
(compiled 2020.11.12 svn.r5f609507 for OlexSys, GUI svn.r6408)
;
_audit_update_record
;
2025-01-04 deposited with the CCDC.	2026-01-06 downloaded from the CCDC.
;
_cell_angle_alpha 90
_cell_angle_beta 96.225(3)
_cell_angle_gamma 90
_cell_formula_units_Z 4
_cell_length_a 33.5055(11)
_cell_length_b 10.0230(3)
_cell_length_c 14.7840(4)
_cell_measurement_reflns_used 8241
_cell_measurement_temperature 100.00(10)
_cell_measurement_theta_max 75.3670
_cell_measurement_theta_min 3.7894
_cell_volume 4935.6(3)
_computing_cell_refinement 'CrysAlisPro 1.171.42.102a (Rigaku OD, 2023)'
_computing_data_collection 'CrysAlisPro 1.171.42.102a (Rigaku OD, 2023)'
_computing_data_reduction 'CrysAlisPro 1.171.42.102a (Rigaku OD, 2023)'
_computing_molecular_graphics 'Olex2 1.3 (Dolomanov et al., 2009)'
_computing_publication_material 'Olex2 1.3 (Dolomanov et al., 2009)'
_computing_structure_refinement 'SHELXL 2018/3 (Sheldrick, 2015)'
_computing_structure_solution 'SHELXT 2014/5 (Sheldrick, 2014)'
_diffrn_ambient_environment N~2~
_diffrn_ambient_temperature 100.00(10)
_diffrn_detector 'Hybrid Pixel Array Detector'
_diffrn_detector_area_resol_mean 10.0000
_diffrn_detector_type HyPix
_diffrn_measured_fraction_theta_full 0.990
_diffrn_measured_fraction_theta_max 0.990
_diffrn_measurement_details
;
List of Runs (angles in degrees, time in seconds):

  # Type    Start    End  Width  t~exp~   \w     \q     \k     \f   Frames
#--------------------------------------------------------------------------
  1  \w     32.00  73.00   0.50    0.48    --  104.75 -61.00 -90.00   82
  2  \w     36.00  67.00   0.50    0.48    --  104.75 -61.00 -60.00   62
  3  \w     32.00  71.00   0.50    0.48    --  104.75 -61.00 -30.00   78
  4  \w     42.00  67.00   0.50    0.48    --  104.75 -61.00   0.00   50
  5  \w    -21.00   4.00   0.50    0.12    --   46.93 -27.00-108.00   50
  6  \w    -17.00  22.00   0.50    0.12    --   46.93 -19.00  90.00   78
  7  \w     53.00  79.00   0.50    0.48    --  104.75 -94.00 150.00   52
  8  \w     41.00  77.00   0.50    0.48    --  104.75-125.00 120.00   72
  9  \w     83.00 116.00   0.50    0.48    --  104.75-125.00 120.00   66
 10  \w     92.00 171.00   0.50    0.48    --  104.75  27.00  54.00  158
 11  \w     93.00 170.00   0.50    0.48    --  104.75  45.00 150.00  154
 12  \w     69.00  95.00   0.50    0.12    --   46.93  27.00  54.00   52
 13  \w    -22.00  29.00   0.50    0.12    --  -46.93  19.00-180.00  102
 14  \w    -69.00 -31.00   0.50    0.48    -- -102.00  61.00-150.00   76
 15  \w    -67.00 -29.00   0.50    0.48    -- -102.00  61.00-120.00   76
 16  \w    -69.00 -29.00   0.50    0.48    -- -102.00  61.00 -60.00   80
 17  \w    -69.00 -33.00   0.50    0.48    -- -102.00  61.00 -30.00   72
 18  \w    -69.00 -44.00   0.50    0.48    -- -102.00  61.00  30.00   50
 19  \w    -63.00 -29.00   0.50    0.48    -- -102.00  61.00 120.00   68
 20  \w    -69.00 -37.00   0.50    0.48    -- -102.00  61.00 150.00   64
 21  \w    -82.00 -30.00   0.50    0.48    -- -102.00  77.00 150.00  104
 22  \w    -31.00  27.00   0.50    0.12    --  -46.93  27.00  54.00  116
 23  \w   -112.00 -59.00   0.50    0.12    --  -46.93 -27.00-108.00  106
 24  \w   -123.00 -89.00   0.50    0.48    -- -102.00 -27.00-108.00   68
 25  \w   -116.00 -78.00   0.50    0.12    --  -46.93-125.00 -30.00   76
;
_diffrn_measurement_device 'four-circle diffractometer'
_diffrn_measurement_device_type 'XtaLAB Synergy R, DW system, HyPix'
_diffrn_measurement_method '\w scans'
_diffrn_orient_matrix_type 'CrysAlisPro convention (1999,Acta A55,543-557)'
_diffrn_orient_matrix_UB_11 0.0369088000
_diffrn_orient_matrix_UB_12 0.0478691000
_diffrn_orient_matrix_UB_13 -0.0447760000
_diffrn_orient_matrix_UB_21 0.0268049000
_diffrn_orient_matrix_UB_22 -0.0248999000
_diffrn_orient_matrix_UB_23 0.0897772000
_diffrn_orient_matrix_UB_31 0.0076157000
_diffrn_orient_matrix_UB_32 -0.1439238000
_diffrn_orient_matrix_UB_33 -0.0303940000
_diffrn_radiation_monochromator mirror
_diffrn_radiation_probe x-ray
_diffrn_radiation_type 'Cu K\a'
_diffrn_radiation_wavelength 1.54184
_diffrn_reflns_av_R_equivalents 0.0612
_diffrn_reflns_av_unetI/netI 0.0705
_diffrn_reflns_Laue_measured_fraction_full 0.990
_diffrn_reflns_Laue_measured_fraction_max 0.990
_diffrn_reflns_limit_h_max 39
_diffrn_reflns_limit_h_min -40
_diffrn_reflns_limit_k_max 10
_diffrn_reflns_limit_k_min -11
_diffrn_reflns_limit_l_max 17
_diffrn_reflns_limit_l_min -17
_diffrn_reflns_number 15406
_diffrn_reflns_point_group_measured_fraction_full 0.774
_diffrn_reflns_point_group_measured_fraction_max 0.774
_diffrn_reflns_theta_full 67.080
_diffrn_reflns_theta_max 67.080
_diffrn_reflns_theta_min 4.607
_diffrn_source 'Rotating-anode X-ray tube'
_diffrn_source_type 'Rigaku (Cu) X-ray Source'
_exptl_absorpt_coefficient_mu 1.615
_exptl_absorpt_correction_T_max 1.00000
_exptl_absorpt_correction_T_min 0.57301
_exptl_absorpt_correction_type multi-scan
_exptl_absorpt_process_details
;
CrysAlisPro 1.171.42.102a (Rigaku Oxford Diffraction, 2023)
Empirical absorption correction using spherical harmonics,
implemented in SCALE3 ABSPACK scaling algorithm.
;
_exptl_crystal_colour 'clear light yellow'
_exptl_crystal_colour_lustre clear
_exptl_crystal_colour_modifier light
_exptl_crystal_colour_primary yellow
_exptl_crystal_density_diffrn 1.365
_exptl_crystal_description block
_exptl_crystal_F_000 2120
_exptl_crystal_size_max 0.35
_exptl_crystal_size_mid 0.3
_exptl_crystal_size_min 0.3
_refine_diff_density_max 0.405
_refine_diff_density_min -0.374
_refine_diff_density_rms 0.075
_refine_ls_abs_structure_details
;
 Flack x determined using 1959 quotients [(I+)-(I-)]/[(I+)+(I-)]
 (Parsons, Flack and Wagner, Acta Cryst. B69 (2013) 249-259).
;
_refine_ls_abs_structure_Flack 0.41(2)
_refine_ls_extinction_method none
_refine_ls_goodness_of_fit_ref 1.042
_refine_ls_hydrogen_treatment constr
_refine_ls_matrix_type full
_refine_ls_number_parameters 708
_refine_ls_number_reflns 6803
_refine_ls_number_restraints 64
_refine_ls_restrained_S_all 1.050
_refine_ls_R_factor_all 0.0693
_refine_ls_R_factor_gt 0.0639
_refine_ls_shift/su_max 0.000
_refine_ls_shift/su_mean 0.000
_refine_ls_structure_factor_coef Fsqd
_refine_ls_weighting_details 'w=1/[\s^2^(Fo^2^)+(0.1086P)^2^+2.8746P] where P=(Fo^2^+2Fc^2^)/3'
_refine_ls_weighting_scheme calc
_refine_ls_wR_factor_gt 0.1658
_refine_ls_wR_factor_ref 0.1721
_reflns_Friedel_coverage 0.563
_reflns_Friedel_fraction_full 0.558
_reflns_Friedel_fraction_max 0.558
_reflns_number_gt 6121
_reflns_number_total 6803
_reflns_threshold_expression 'I > 2\s(I)'
_cod_data_source_file d5sc06584d2.cif
_cod_data_source_block exp_22595_auto
_cod_database_code 1576859
_shelx_shelxl_version_number 2018/3
_chemical_oxdiff_formula C1H1O1
_shelx_space_group_comment
;
The symmetry employed for this shelxl refinement is uniquely defined
by the following loop, which should always be used as a source of
symmetry information in preference to the above space-group names.
They are only intended as comments.
;
_shelx_estimated_absorpt_t_max 0.643
_shelx_estimated_absorpt_t_min 0.602
_reflns_odcompleteness_completeness 99.04
_reflns_odcompleteness_iscentric 1
_reflns_odcompleteness_theta 66.97
_olex2_refinement_description
;
1. Fixed Uiso
 At 1.2 times of:
  All C(H) groups, All C(H,H) groups
 At 1.5 times of:
  All C(H,H,H) groups
2. Restrained distances
 Cl4-C2 = Cl3-C2
 1.75 with sigma of 0.001
3. Uiso/Uaniso restraints and constraints
C2 \\sim Cl3 \\sim Cl4 \\sim C1 \\sim Cl1 \\sim Cl2: within 2A with sigma of
0.004 and sigma for terminal atoms of 0.01 within 2A
4. Others
 Sof(Cl3)=Sof(Cl4)=Sof(C2)=Sof(H2A)=Sof(H2B)=1-FVAR(1)
 Sof(Cl1)=Sof(Cl2)=Sof(C1)=Sof(H1A)=Sof(H1B)=FVAR(1)
5.a Secondary CH2 refined with riding coordinates:
 C1(H1A,H1B), C2(H2A,H2B)
5.b Aromatic/amide H refined with riding coordinates:
 C13(H13), C6(H6), C46(H46), C47(H47), C14(H14), C5(H5), C45(H45), C17(H17),
 C29(H29), C51(H51), C22(H22), C26(H26), C34(H34), C59(H59), C30(H30), C33(H33),
  C10(H10), C9(H9), C69(H69), C58(H58), C74(H74), C68(H68), C50(H50), C25(H25),
 C44(H44), C75(H75), C37(H37), C41(H41), C48(H48), C70(H70), C38(H38), C71(H71),
  C42(H42), C49(H49), C72(H72), C73(H73)
5.c Idealised Me refined as rotating group:
 C61(H61A,H61B,H61C), C63(H63A,H63B,H63C), C65(H65A,H65B,H65C), C67(H67A,H67B,
 H67C)
;
_olex2_submission_special_instructions 'No special instructions were received'
_oxdiff_exptl_absorpt_empirical_details
;
Empirical correction (ABSPACK) includes:
- Absorption correction using spherical harmonics
- Frame scaling
;
_oxdiff_exptl_absorpt_empirical_full_max 1.976
_oxdiff_exptl_absorpt_empirical_full_min 0.308

loop_
_space_group_symop_operation_xyz
'x, y, z'
'x, -y, z+1/2'
'x+1/2, y+1/2, z'
'x+1/2, -y+1/2, z+1/2'

loop_
_atom_site_label
_atom_site_type_symbol
_atom_site_fract_x
_atom_site_fract_y
_atom_site_fract_z
_atom_site_U_iso_or_equiv
_atom_site_adp_type
_atom_site_occupancy
_atom_site_site_symmetry_order
_atom_site_calc_flag
_atom_site_refinement_flags_posn
_atom_site_refinement_flags_adp
_atom_site_refinement_flags_occupancy
_atom_site_disorder_assembly
_atom_site_disorder_group
O62 O 0.60017(11) 0.3862(4) 0.8268(2) 0.0373(8) Uani 1 1 d . . . . .
O60 O 0.51781(12) 0.3471(4) 0.8538(2) 0.0394(8) Uani 1 1 d . . . . .
O64 O 0.55596(15) 0.1605(4) 0.3591(2) 0.0493(10) Uani 1 1 d . . . . .
O66 O 0.47384(15) 0.1218(4) 0.3909(3) 0.0581(12) Uani 1 1 d . . . . .
C19 C 0.57211(16) 0.3372(4) 0.7591(3) 0.0332(10) Uani 1 1 d . . . . .
C13 C 0.70742(15) 0.6317(6) 0.5440(4) 0.0389(12) Uani 1 1 d . . . . .
H13 H 0.719527 0.702058 0.580324 0.047 Uiso 1 1 calc R U . . .
C6 C 0.66311(18) 1.1910(5) 0.2443(4) 0.0410(12) Uani 1 1 d . . . . .
H6 H 0.680206 1.235771 0.290018 0.049 Uiso 1 1 calc R U . . .
C46 C 0.69434(17) 0.9802(6) 0.3724(4) 0.0412(12) Uani 1 1 d . . . . .
H46 H 0.685752 1.061651 0.396784 0.049 Uiso 1 1 calc R U . . .
C12 C 0.71107(15) 0.6294(6) 0.4502(4) 0.0390(12) Uani 1 1 d . . . . .
C57 C 0.55842(17) 0.2599(4) 0.6015(3) 0.0338(11) Uani 1 1 d . . . . .
C56 C 0.57117(18) 0.2375(5) 0.5146(3) 0.0371(11) Uani 1 1 d . . . . .
C47 C 0.70422(16) 0.8740(5) 0.4302(4) 0.0393(12) Uani 1 1 d . . . . .
H47 H 0.702358 0.884479 0.493460 0.047 Uiso 1 1 calc R U . . .
C23 C 0.43447(18) 0.2556(5) 0.6299(4) 0.0402(12) Uani 1 1 d . . . . .
C18 C 0.58588(16) 0.3135(5) 0.6718(3) 0.0345(11) Uani 1 1 d . . . . .
C14 C 0.68623(16) 0.5321(5) 0.5847(4) 0.0384(11) Uani 1 1 d . . . . .
H14 H 0.683469 0.536857 0.647903 0.046 Uiso 1 1 calc R U . . .
C7 C 0.67345(17) 1.0618(5) 0.2172(4) 0.0382(12) Uani 1 1 d . . . . .
C15 C 0.66911(16) 0.4257(5) 0.5333(4) 0.0386(12) Uani 1 1 d . . . . .
C5 C 0.62905(19) 1.2532(5) 0.2063(4) 0.0442(14) Uani 1 1 d . . . . .
H5 H 0.622727 1.339233 0.227653 0.053 Uiso 1 1 calc R U . . .
C20 C 0.53245(16) 0.3232(5) 0.7725(3) 0.0333(10) Uani 1 1 d . . . . .
C11 C 0.71686(16) 0.7521(6) 0.3980(4) 0.0381(11) Uani 1 1 d . . . . .
C45 C 0.61841(19) 1.0785(5) 0.0975(4) 0.0423(13) Uani 1 1 d . . . . .
H45 H 0.605131 1.044328 0.042322 0.051 Uiso 1 1 calc R U . . .
C52 C 0.51754(17) 0.2422(5) 0.6154(3) 0.0336(10) Uani 1 1 d . . . . .
C54 C 0.50331(18) 0.1628(5) 0.4559(4) 0.0408(12) Uani 1 1 d . . . . .
C55 C 0.54287(19) 0.1810(5) 0.4428(4) 0.0406(12) Uani 1 1 d . . . . .
C17 C 0.62426(17) 0.3541(5) 0.6523(4) 0.0362(11) Uani 1 1 d . . . . .
H17 H 0.643037 0.386752 0.699910 0.043 Uiso 1 1 calc R U . . .
C4 C 0.60300(19) 1.1939(5) 0.1364(3) 0.0405(12) Uani 1 1 d . . . . .
C29 C 0.28227(15) 0.6610(6) 0.5469(4) 0.0405(12) Uani 1 1 d . . . . .
H29 H 0.279889 0.668050 0.610121 0.049 Uiso 1 1 calc R U . . .
C21 C 0.50329(16) 0.2783(5) 0.6989(3) 0.0342(10) Uani 1 1 d . . . . .
C31 C 0.27776(16) 0.7662(6) 0.3976(4) 0.0411(12) Uani 1 1 d . . . . .
C8 C 0.69670(17) 0.9703(5) 0.2786(4) 0.0391(12) Uani 1 1 d . . . . .
C51 C 0.34784(17) 0.4900(5) 0.6365(4) 0.0401(12) Uani 1 1 d . . . . .
H51 H 0.342530 0.571750 0.665476 0.048 Uiso 1 1 calc R U . . .
C28 C 0.29423(15) 0.5410(5) 0.5117(4) 0.0396(12) Uani 1 1 d . . . . .
C22 C 0.46210(17) 0.2847(5) 0.7046(4) 0.0369(11) Uani 1 1 d . . . . .
H22 H 0.452667 0.309496 0.760596 0.044 Uiso 1 1 calc R U . . .
C36 C 0.36138(17) 1.1523(5) 0.2125(4) 0.0422(12) Uani 1 1 d . . . . .
C53 C 0.48910(17) 0.2004(5) 0.5409(3) 0.0376(11) Uani 1 1 d . . . . .
C27 C 0.32028(16) 0.4419(6) 0.5655(4) 0.0400(12) Uani 1 1 d . . . . .
C16 C 0.63514(17) 0.3468(5) 0.5629(4) 0.0371(11) Uani 1 1 d . . . . .
C32 C 0.28575(17) 0.8879(6) 0.3448(4) 0.0442(13) Uani 1 1 d . . . . .
C26 C 0.32580(16) 0.3134(5) 0.5362(4) 0.0398(12) Uani 1 1 d . . . . .
H26 H 0.305425 0.271829 0.496184 0.048 Uiso 1 1 calc R U . . .
C61 C 0.52549(19) 0.4760(6) 0.8938(4) 0.0468(13) Uani 1 1 d . . . . .
H61A H 0.514319 0.545014 0.851396 0.070 Uiso 1 1 calc R U . . .
H61B H 0.554523 0.489224 0.906908 0.070 Uiso 1 1 calc R U . . .
H61C H 0.512885 0.482050 0.950467 0.070 Uiso 1 1 calc R U . . .
C34 C 0.32432(19) 1.0919(6) 0.3437(4) 0.0468(14) Uani 1 1 d . . . . .
H34 H 0.335809 1.166602 0.376469 0.056 Uiso 1 1 calc R U . . .
C24 C 0.39126(17) 0.3013(5) 0.6243(4) 0.0400(12) Uani 1 1 d . . . . .
C59 C 0.60861(18) 0.2820(5) 0.4968(4) 0.0392(12) Uani 1 1 d . . . . .
H59 H 0.616684 0.268362 0.437855 0.047 Uiso 1 1 calc R U . . .
C35 C 0.32878(17) 1.0800(5) 0.2523(4) 0.0436(13) Uani 1 1 d . . . . .
C30 C 0.27383(16) 0.7696(6) 0.4916(4) 0.0422(12) Uani 1 1 d . . . . .
H30 H 0.265049 0.849742 0.517549 0.051 Uiso 1 1 calc R U . . .
C43 C 0.5603(2) 1.2293(5) 0.1180(4) 0.0437(13) Uani 1 1 d . . . . .
C40 C 0.4759(2) 1.2511(6) 0.1257(4) 0.0468(13) Uani 1 1 d . . . . .
C39 C 0.4347(2) 1.2384(5) 0.1483(4) 0.0469(14) Uani 1 1 d . . . . .
C33 C 0.30357(18) 0.9980(6) 0.3890(4) 0.0450(13) Uani 1 1 d . . . . .
H33 H 0.301494 1.009556 0.452111 0.054 Uiso 1 1 calc R U . . .
C63 C 0.60866(17) 0.2974(6) 0.9023(4) 0.0417(12) Uani 1 1 d . . . . .
H63A H 0.622708 0.218464 0.882745 0.063 Uiso 1 1 calc R U . . .
H63B H 0.583454 0.270044 0.924803 0.063 Uiso 1 1 calc R U . . .
H63C H 0.625625 0.342933 0.950942 0.063 Uiso 1 1 calc R U . . .
C10 C 0.72517(15) 0.7488(6) 0.3068(4) 0.0404(12) Uani 1 1 d . . . . .
H10 H 0.737833 0.672394 0.284706 0.048 Uiso 1 1 calc R U . . .
C9 C 0.71534(16) 0.8537(6) 0.2490(4) 0.0406(12) Uani 1 1 d . . . . .
H9 H 0.721186 0.848052 0.187652 0.049 Uiso 1 1 calc R U . . .
C69 C 0.28344(18) 0.6401(6) 0.3621(4) 0.0468(13) Uani 1 1 d . . . . .
H69 H 0.281823 0.629989 0.297912 0.056 Uiso 1 1 calc R U . . .
C58 C 0.44813(18) 0.2075(5) 0.5510(4) 0.0433(13) Uani 1 1 d . . . . .
H58 H 0.429189 0.178495 0.502542 0.052 Uiso 1 1 calc R U . . .
C74 C 0.4054(2) 1.1671(7) 0.0941(4) 0.0550(16) Uani 1 1 d . . . . .
H74 H 0.410443 1.144622 0.033925 0.066 Uiso 1 1 calc R U . . .
C68 C 0.29127(17) 0.5298(6) 0.4156(4) 0.0411(12) Uani 1 1 d . . . . .
H68 H 0.294733 0.445387 0.388257 0.049 Uiso 1 1 calc R U . . .
C50 C 0.38254(18) 0.4202(5) 0.6647(4) 0.0419(12) Uani 1 1 d . . . . .
H50 H 0.400710 0.454809 0.712850 0.050 Uiso 1 1 calc R U . . .
C25 C 0.36116(18) 0.2430(5) 0.5648(4) 0.0417(12) Uani 1 1 d . . . . .
H25 H 0.364594 0.154893 0.543350 0.050 Uiso 1 1 calc R U . . .
C44 C 0.65176(18) 1.0149(5) 0.1371(4) 0.0409(12) Uani 1 1 d . . . . .
H44 H 0.660608 0.936192 0.109504 0.049 Uiso 1 1 calc R U . . .
C75 C 0.3701(2) 1.1280(6) 0.1232(4) 0.0508(15) Uani 1 1 d . . . . .
H75 H 0.350858 1.083168 0.082051 0.061 Uiso 1 1 calc R U . . .
C37 C 0.3890(2) 1.2322(6) 0.2648(4) 0.0488(14) Uani 1 1 d . . . . .
H37 H 0.383274 1.258348 0.323758 0.059 Uiso 1 1 calc R U . . .
C41 C 0.5026(2) 1.3531(5) 0.1561(5) 0.0526(15) Uani 1 1 d . . . . .
H41 H 0.492150 1.432506 0.179563 0.063 Uiso 1 1 calc R U . . .
C48 C 0.69955(18) 0.5132(6) 0.4045(4) 0.0461(13) Uani 1 1 d . . . . .
H48 H 0.705828 0.501546 0.343841 0.055 Uiso 1 1 calc R U . . .
C70 C 0.28519(19) 0.8861(6) 0.2505(4) 0.0500(14) Uani 1 1 d . . . . .
H70 H 0.270552 0.818105 0.216649 0.060 Uiso 1 1 calc R U . . .
C38 C 0.42438(19) 1.2747(6) 0.2346(4) 0.0454(13) Uani 1 1 d . . . . .
H38 H 0.442118 1.329640 0.272764 0.054 Uiso 1 1 calc R U . . .
C71 C 0.3054(2) 0.9808(6) 0.2047(4) 0.0496(14) Uani 1 1 d . . . . .
H71 H 0.303412 0.978756 0.140114 0.060 Uiso 1 1 calc R U . . .
C42 C 0.5432(2) 1.3423(5) 0.1531(5) 0.0535(15) Uani 1 1 d . . . . .
H42 H 0.560089 1.413672 0.175449 0.064 Uiso 1 1 calc R U . . .
C49 C 0.67921(19) 0.4137(6) 0.4445(4) 0.0471(13) Uani 1 1 d . . . . .
H49 H 0.671857 0.335107 0.410859 0.057 Uiso 1 1 calc R U . . .
C72 C 0.5334(2) 1.1351(7) 0.0778(5) 0.0660(19) Uani 1 1 d . . . . .
H72 H 0.543490 1.061119 0.047180 0.079 Uiso 1 1 calc R U . . .
C73 C 0.4929(2) 1.1456(8) 0.0810(6) 0.068(2) Uani 1 1 d . . . . .
H73 H 0.475794 1.079282 0.051938 0.082 Uiso 1 1 calc R U . . .
C65 C 0.5758(3) 0.0423(6) 0.3470(5) 0.0598(17) Uani 1 1 d . . . . .
H65A H 0.582637 0.037264 0.284299 0.090 Uiso 1 1 calc R U . . .
H65B H 0.558403 -0.032883 0.358811 0.090 Uiso 1 1 calc R U . . .
H65C H 0.600417 0.038684 0.389227 0.090 Uiso 1 1 calc R U . . .
C67 C 0.4792(2) 0.0158(7) 0.3314(5) 0.0652(19) Uani 1 1 d . . . . .
H67A H 0.495090 0.046312 0.283519 0.098 Uiso 1 1 calc R U . . .
H67B H 0.452958 -0.015602 0.303917 0.098 Uiso 1 1 calc R U . . .
H67C H 0.493311 -0.057323 0.365331 0.098 Uiso 1 1 calc R U . . .
Cl1 Cl 0.38871(19) 0.7916(6) 0.3563(3) 0.0887(17) Uani 0.754(7) 1 d . U P A 1
Cl2 Cl 0.42481(10) 0.5464(3) 0.43126(18) 0.0745(10) Uani 0.754(7) 1 d . U P A 1
C1 C 0.3813(4) 0.6355(13) 0.4006(8) 0.078(2) Uani 0.754(7) 1 d . U P A 1
H1A H 0.364001 0.583177 0.354989 0.094 Uiso 0.754(7) 1 calc R U P A 1
H1B H 0.366621 0.645633 0.454874 0.094 Uiso 0.754(7) 1 calc R U P A 1
Cl3 Cl 0.4067(3) 0.4738(10) 0.4041(7) 0.084(3) Uani 0.246(7) 1 d D U P A 2
Cl4 Cl 0.3874(5) 0.7561(17) 0.3770(11) 0.081(3) Uani 0.246(7) 1 d D U P A 2
C2 C 0.3986(11) 0.6272(13) 0.4555(12) 0.081(3) Uani 0.246(7) 1 d D U P A 2
H2A H 0.422935 0.651612 0.496242 0.097 Uiso 0.246(7) 1 calc R U P A 2
H2B H 0.376167 0.617772 0.493470 0.097 Uiso 0.246(7) 1 calc R U P A 2

loop_
_atom_site_aniso_label
_atom_site_aniso_U_11
_atom_site_aniso_U_22
_atom_site_aniso_U_33
_atom_site_aniso_U_23
_atom_site_aniso_U_13
_atom_site_aniso_U_12
O62 0.0415(19) 0.0420(18) 0.0265(17) 0.0003(14) -0.0043(14) -0.0045(15)
O60 0.046(2) 0.0433(19) 0.0279(17) -0.0015(14) 0.0010(14) -0.0095(16)
O64 0.087(3) 0.0333(19) 0.0285(19) -0.0036(15) 0.0083(19) 0.0014(18)
O66 0.067(3) 0.053(2) 0.048(2) -0.0177(18) -0.025(2) 0.014(2)
C19 0.042(3) 0.027(2) 0.028(2) 0.0005(18) -0.005(2) -0.001(2)
C13 0.027(2) 0.055(3) 0.033(3) -0.004(2) -0.004(2) 0.001(2)
C6 0.048(3) 0.040(3) 0.035(3) -0.005(2) 0.003(2) -0.017(2)
C46 0.042(3) 0.046(3) 0.035(3) -0.009(2) 0.004(2) -0.013(2)
C12 0.024(2) 0.057(3) 0.036(3) -0.001(2) 0.003(2) 0.004(2)
C57 0.048(3) 0.021(2) 0.031(2) 0.0010(18) -0.002(2) 0.004(2)
C56 0.056(3) 0.025(2) 0.030(2) 0.0043(18) 0.003(2) 0.006(2)
C47 0.038(3) 0.050(3) 0.029(2) -0.006(2) 0.001(2) -0.008(2)
C23 0.047(3) 0.035(3) 0.037(3) -0.002(2) -0.004(2) -0.002(2)
C18 0.044(3) 0.024(2) 0.035(3) 0.0057(19) -0.004(2) 0.007(2)
C14 0.034(3) 0.047(3) 0.032(3) 0.005(2) -0.001(2) 0.008(2)
C7 0.043(3) 0.038(3) 0.035(3) -0.005(2) 0.009(2) -0.019(2)
C15 0.039(3) 0.039(3) 0.038(3) -0.001(2) 0.002(2) 0.016(2)
C5 0.063(4) 0.035(3) 0.038(3) -0.006(2) 0.018(3) -0.016(2)
C20 0.044(3) 0.029(2) 0.026(2) 0.0004(18) -0.002(2) -0.0038(19)
C11 0.023(2) 0.053(3) 0.038(3) -0.006(2) 0.001(2) -0.001(2)
C45 0.063(4) 0.033(3) 0.029(3) -0.004(2) -0.002(2) -0.006(2)
C52 0.046(3) 0.025(2) 0.029(2) 0.0003(18) -0.004(2) 0.0019(19)
C54 0.051(3) 0.033(3) 0.035(3) -0.005(2) -0.011(2) 0.005(2)
C55 0.063(4) 0.029(2) 0.029(3) -0.0004(19) -0.002(2) 0.007(2)
C17 0.045(3) 0.030(2) 0.032(3) 0.0012(19) -0.001(2) 0.009(2)
C4 0.062(4) 0.032(3) 0.028(2) 0.0026(19) 0.007(2) -0.011(2)
C29 0.024(2) 0.055(3) 0.042(3) -0.007(2) 0.002(2) -0.002(2)
C21 0.043(3) 0.023(2) 0.034(3) 0.0026(18) -0.003(2) -0.0013(19)
C31 0.027(3) 0.049(3) 0.044(3) -0.006(2) -0.011(2) 0.003(2)
C8 0.036(3) 0.047(3) 0.034(3) -0.004(2) 0.005(2) -0.015(2)
C51 0.043(3) 0.038(3) 0.038(3) -0.007(2) -0.001(2) 0.000(2)
C28 0.026(2) 0.047(3) 0.044(3) 0.003(2) -0.002(2) -0.006(2)
C22 0.047(3) 0.031(2) 0.032(2) 0.0009(19) 0.001(2) -0.003(2)
C36 0.043(3) 0.040(3) 0.041(3) 0.004(2) -0.005(2) 0.014(2)
C53 0.049(3) 0.027(2) 0.034(3) -0.0017(19) -0.006(2) 0.004(2)
C27 0.034(3) 0.046(3) 0.040(3) -0.001(2) 0.004(2) -0.007(2)
C16 0.044(3) 0.030(2) 0.037(3) 0.001(2) 0.001(2) 0.011(2)
C32 0.032(3) 0.053(3) 0.045(3) -0.002(2) -0.007(2) 0.010(2)
C26 0.034(3) 0.039(3) 0.045(3) -0.004(2) -0.001(2) -0.010(2)
C61 0.046(3) 0.054(3) 0.040(3) -0.012(2) 0.006(2) 0.001(2)
C34 0.051(3) 0.041(3) 0.046(3) -0.005(2) -0.003(3) 0.011(2)
C24 0.040(3) 0.039(3) 0.040(3) 0.004(2) -0.004(2) -0.004(2)
C59 0.057(3) 0.029(2) 0.031(3) -0.001(2) 0.004(2) 0.011(2)
C35 0.043(3) 0.039(3) 0.046(3) 0.000(2) -0.010(2) 0.016(2)
C30 0.028(3) 0.052(3) 0.047(3) -0.006(2) 0.000(2) 0.007(2)
C43 0.060(4) 0.038(3) 0.033(3) 0.001(2) 0.005(2) -0.010(2)
C40 0.053(3) 0.047(3) 0.038(3) -0.001(2) -0.005(3) 0.008(2)
C39 0.059(4) 0.037(3) 0.043(3) -0.002(2) -0.003(3) 0.008(2)
C33 0.041(3) 0.045(3) 0.048(3) -0.006(2) -0.005(2) 0.008(2)
C63 0.036(3) 0.051(3) 0.036(3) 0.008(2) -0.008(2) 0.000(2)
C10 0.022(2) 0.056(3) 0.043(3) -0.005(2) 0.004(2) -0.001(2)
C9 0.035(3) 0.056(3) 0.032(3) -0.010(2) 0.009(2) -0.010(2)
C69 0.039(3) 0.057(3) 0.042(3) -0.006(3) -0.008(2) -0.005(3)
C58 0.050(3) 0.036(3) 0.039(3) -0.005(2) -0.013(2) 0.001(2)
C74 0.058(4) 0.069(4) 0.038(3) -0.015(3) 0.001(3) 0.008(3)
C68 0.037(3) 0.044(3) 0.039(3) -0.008(2) -0.008(2) -0.007(2)
C50 0.049(3) 0.039(3) 0.036(3) -0.004(2) -0.004(2) -0.003(2)
C25 0.047(3) 0.033(3) 0.044(3) -0.003(2) -0.001(2) -0.008(2)
C44 0.056(3) 0.036(3) 0.032(3) -0.004(2) 0.010(2) -0.010(2)
C75 0.053(4) 0.052(3) 0.044(3) -0.010(3) -0.009(3) 0.009(3)
C37 0.063(4) 0.045(3) 0.036(3) -0.003(2) -0.006(3) 0.006(3)
C41 0.064(4) 0.028(3) 0.064(4) -0.010(2) -0.001(3) 0.006(2)
C48 0.047(3) 0.049(3) 0.044(3) -0.003(2) 0.012(3) 0.012(2)
C70 0.049(3) 0.054(3) 0.043(3) -0.003(3) -0.015(3) 0.002(3)
C38 0.052(3) 0.040(3) 0.041(3) 0.000(2) -0.006(3) 0.007(2)
C71 0.054(4) 0.054(3) 0.038(3) 0.001(2) -0.011(3) 0.007(3)
C42 0.070(4) 0.031(3) 0.058(4) -0.007(3) 0.002(3) -0.005(3)
C49 0.052(3) 0.042(3) 0.048(3) -0.005(3) 0.012(3) 0.012(2)
C72 0.062(4) 0.067(4) 0.070(5) -0.040(4) 0.012(3) -0.010(3)
C73 0.058(4) 0.072(4) 0.076(5) -0.040(4) 0.008(3) -0.014(3)
C65 0.093(5) 0.044(3) 0.046(3) 0.004(3) 0.025(3) 0.003(3)
C67 0.064(4) 0.055(4) 0.071(5) -0.016(3) -0.017(3) -0.001(3)
Cl1 0.082(2) 0.130(4) 0.0530(19) -0.0083(19) 0.0053(15) 0.050(3)
Cl2 0.0875(19) 0.0733(17) 0.0632(15) -0.0108(12) 0.0106(12) -0.0137(14)
C1 0.069(4) 0.097(5) 0.069(5) -0.022(4) 0.009(4) -0.020(4)
Cl3 0.080(5) 0.087(5) 0.085(5) -0.007(4) 0.007(4) -0.020(4)
Cl4 0.063(5) 0.100(7) 0.080(7) -0.027(5) 0.003(5) -0.017(5)
C2 0.074(5) 0.095(6) 0.074(6) -0.016(5) 0.007(5) -0.018(5)

loop_
_atom_type_symbol
_atom_type_description
_atom_type_scat_dispersion_real
_atom_type_scat_dispersion_imag
_atom_type_scat_source
C C 0.0181 0.0091 'International Tables Vol C Tables 4.2.6.8 and 6.1.1.4'
H H 0.0000 0.0000 'International Tables Vol C Tables 4.2.6.8 and 6.1.1.4'
Cl Cl 0.3639 0.7018 'International Tables Vol C Tables 4.2.6.8 and 6.1.1.4'
O O 0.0492 0.0322 'International Tables Vol C Tables 4.2.6.8 and 6.1.1.4'

loop_
_geom_angle_atom_site_label_1
_geom_angle_atom_site_label_2
_geom_angle_atom_site_label_3
_geom_angle
_geom_angle_site_symmetry_1
_geom_angle_site_symmetry_3
_geom_angle_publ_flag
C19 O62 C63 113.8(4) . . ?
C20 O60 C61 117.1(4) . . ?
C55 O64 C65 116.9(4) . . ?
C54 O66 C67 122.5(5) . . ?
O62 C19 C18 116.6(4) . . ?
C20 C19 O62 121.5(4) . . ?
C20 C19 C18 121.6(4) . . ?
C12 C13 H13 119.5 . . ?
C14 C13 H13 119.5 . . ?
C14 C13 C12 121.0(5) . . ?
C7 C6 H6 119.3 . . ?
C5 C6 H6 119.3 . . ?
C5 C6 C7 121.5(5) . . ?
C47 C46 H46 119.3 . . ?
C47 C46 C8 121.5(5) . . ?
C8 C46 H46 119.3 . . ?
C13 C12 C11 122.2(5) . . ?
C48 C12 C13 116.6(5) . . ?
C48 C12 C11 119.5(5) . . ?
C56 C57 C18 119.4(5) . . ?
C56 C57 C52 120.2(4) . . ?
C18 C57 C52 120.1(5) . . ?
C57 C56 C55 119.1(5) . . ?
C59 C56 C57 119.4(5) . . ?
C59 C56 C55 121.2(5) . . ?
C46 C47 H47 119.2 . . ?
C46 C47 C11 121.7(5) . . ?
C11 C47 H47 119.2 . . ?
C22 C23 C24 122.0(5) . . ?
C58 C23 C22 119.3(5) . . ?
C58 C23 C24 117.5(5) . . ?
C57 C18 C19 118.4(5) . . ?
C17 C18 C19 121.7(4) . . ?
C17 C18 C57 119.6(5) . . ?
C13 C14 H14 119.7 . . ?
C15 C14 C13 120.6(5) . . ?
C15 C14 H14 119.7 . . ?
C6 C7 C8 122.2(5) . . ?
C44 C7 C6 115.3(5) . . ?
C44 C7 C8 120.6(5) . . ?
C14 C15 C16 121.9(5) . . ?
C14 C15 C49 116.7(5) . . ?
C49 C15 C16 120.1(5) . . ?
C6 C5 H5 118.9 . . ?
C6 C5 C4 122.1(5) . . ?
C4 C5 H5 118.9 . . ?
O60 C20 C19 123.7(4) . . ?
O60 C20 C21 115.9(4) . . ?
C19 C20 C21 120.4(5) . . ?
C47 C11 C12 119.3(5) . . ?
C47 C11 C10 116.5(5) . . ?
C10 C11 C12 122.2(5) . . ?
C4 C45 H45 119.1 . . ?
C44 C45 H45 119.1 . . ?
C44 C45 C4 121.8(5) . . ?
C57 C52 C53 119.7(5) . . ?
C21 C52 C57 121.1(4) . . ?
C21 C52 C53 118.9(5) . . ?
O66 C54 C55 125.3(5) . . ?
O66 C54 C53 114.2(5) . . ?
C55 C54 C53 120.2(4) . . ?
O64 C55 C56 117.9(5) . . ?
O64 C55 C54 121.0(5) . . ?
C54 C55 C56 120.7(5) . . ?
C18 C17 H17 119.6 . . ?
C18 C17 C16 120.7(5) . . ?
C16 C17 H17 119.6 . . ?
C5 C4 C45 114.7(6) . . ?
C5 C4 C43 123.1(5) . . ?
C45 C4 C43 120.9(5) . . ?
C28 C29 H29 119.5 . . ?
C30 C29 H29 119.5 . . ?
C30 C29 C28 121.0(5) . . ?
C52 C21 C20 118.0(5) . . ?
C22 C21 C20 122.0(5) . . ?
C22 C21 C52 119.6(4) . . ?
C30 C31 C32 122.6(5) . . ?
C69 C31 C32 120.5(5) . . ?
C69 C31 C30 115.2(5) . . ?
C46 C8 C7 119.2(5) . . ?
C46 C8 C9 116.0(5) . . ?
C9 C8 C7 123.5(5) . . ?
C27 C51 H51 119.5 . . ?
C50 C51 H51 119.5 . . ?
C50 C51 C27 121.0(5) . . ?
C29 C28 C27 123.6(5) . . ?
C29 C28 C68 116.9(5) . . ?
C68 C28 C27 117.0(5) . . ?
C23 C22 C21 121.3(5) . . ?
C23 C22 H22 119.3 . . ?
C21 C22 H22 119.3 . . ?
C75 C36 C35 121.7(5) . . ?
C37 C36 C35 122.2(5) . . ?
C37 C36 C75 115.3(6) . . ?
C52 C53 C54 119.3(5) . . ?
C58 C53 C52 118.7(5) . . ?
C58 C53 C54 121.8(4) . . ?
C51 C27 C28 117.9(5) . . ?
C26 C27 C51 117.1(5) . . ?
C26 C27 C28 123.0(5) . . ?
C17 C16 C15 122.0(5) . . ?
C59 C16 C15 119.1(5) . . ?
C59 C16 C17 117.8(5) . . ?
C33 C32 C31 120.0(5) . . ?
C33 C32 C70 116.1(6) . . ?
C70 C32 C31 122.1(5) . . ?
C27 C26 H26 119.6 . . ?
C27 C26 C25 120.8(5) . . ?
C25 C26 H26 119.6 . . ?
O60 C61 H61A 109.5 . . ?
O60 C61 H61B 109.5 . . ?
O60 C61 H61C 109.5 . . ?
H61A C61 H61B 109.5 . . ?
H61A C61 H61C 109.5 . . ?
H61B C61 H61C 109.5 . . ?
C35 C34 H34 119.1 . . ?
C35 C34 C33 121.8(6) . . ?
C33 C34 H34 119.1 . . ?
C50 C24 C23 119.0(5) . . ?
C50 C24 C25 117.6(5) . . ?
C25 C24 C23 122.1(5) . . ?
C56 C59 C16 122.3(5) . . ?
C56 C59 H59 118.8 . . ?
C16 C59 H59 118.8 . . ?
C34 C35 C36 120.6(5) . . ?
C34 C35 C71 115.9(6) . . ?
C71 C35 C36 122.7(6) . . ?
C29 C30 C31 122.1(5) . . ?
C29 C30 H30 118.9 . . ?
C31 C30 H30 118.9 . . ?
C42 C43 C4 124.0(5) . . ?
C72 C43 C4 119.2(5) . . ?
C72 C43 C42 115.7(6) . . ?
C41 C40 C39 125.2(5) . . ?
C41 C40 C73 115.1(6) . . ?
C73 C40 C39 119.0(6) . . ?
C74 C39 C40 122.4(5) . . ?
C74 C39 C38 115.4(6) . . ?
C38 C39 C40 121.1(5) . . ?
C32 C33 H33 119.1 . . ?
C34 C33 C32 121.8(6) . . ?
C34 C33 H33 119.1 . . ?
O62 C63 H63A 109.5 . . ?
O62 C63 H63B 109.5 . . ?
O62 C63 H63C 109.5 . . ?
H63A C63 H63B 109.5 . . ?
H63A C63 H63C 109.5 . . ?
H63B C63 H63C 109.5 . . ?
C11 C10 H10 119.3 . . ?
C9 C10 C11 121.3(5) . . ?
C9 C10 H10 119.3 . . ?
C8 C9 H9 119.2 . . ?
C10 C9 C8 121.6(5) . . ?
C10 C9 H9 119.2 . . ?
C31 C69 H69 118.6 . . ?
C68 C69 C31 122.8(6) . . ?
C68 C69 H69 118.6 . . ?
C23 C58 C53 121.7(5) . . ?
C23 C58 H58 119.1 . . ?
C53 C58 H58 119.1 . . ?
C39 C74 H74 118.4 . . ?
C75 C74 C39 123.2(6) . . ?
C75 C74 H74 118.4 . . ?
C28 C68 H68 119.9 . . ?
C69 C68 C28 120.2(5) . . ?
C69 C68 H68 119.9 . . ?
C51 C50 H50 119.4 . . ?
C24 C50 C51 121.2(5) . . ?
C24 C50 H50 119.4 . . ?
C26 C25 H25 119.7 . . ?
C24 C25 C26 120.6(5) . . ?
C24 C25 H25 119.7 . . ?
C7 C44 H44 118.9 . . ?
C45 C44 C7 122.1(5) . . ?
C45 C44 H44 118.9 . . ?
C36 C75 H75 119.2 . . ?
C74 C75 C36 121.6(6) . . ?
C74 C75 H75 119.2 . . ?
C36 C37 H37 118.6 . . ?
C38 C37 C36 122.7(6) . . ?
C38 C37 H37 118.6 . . ?
C40 C41 H41 118.9 . . ?
C42 C41 C40 122.2(5) . . ?
C42 C41 H41 118.9 . . ?
C12 C48 H48 119.2 . . ?
C49 C48 C12 121.7(5) . . ?
C49 C48 H48 119.2 . . ?
C32 C70 H70 119.1 . . ?
C71 C70 C32 121.8(6) . . ?
C71 C70 H70 119.1 . . ?
C39 C38 H38 119.4 . . ?
C37 C38 C39 121.2(5) . . ?
C37 C38 H38 119.4 . . ?
C35 C71 H71 119.5 . . ?
C70 C71 C35 121.0(6) . . ?
C70 C71 H71 119.5 . . ?
C43 C42 H42 119.1 . . ?
C41 C42 C43 121.8(5) . . ?
C41 C42 H42 119.1 . . ?
C15 C49 H49 119.2 . . ?
C48 C49 C15 121.6(5) . . ?
C48 C49 H49 119.2 . . ?
C43 C72 H72 118.9 . . ?
C73 C72 C43 122.2(6) . . ?
C73 C72 H72 118.9 . . ?
C40 C73 H73 119.0 . . ?
C72 C73 C40 122.1(6) . . ?
C72 C73 H73 119.0 . . ?
O64 C65 H65A 109.5 . . ?
O64 C65 H65B 109.5 . . ?
O64 C65 H65C 109.5 . . ?
H65A C65 H65B 109.5 . . ?
H65A C65 H65C 109.5 . . ?
H65B C65 H65C 109.5 . . ?
O66 C67 H67A 109.5 . . ?
O66 C67 H67B 109.5 . . ?
O66 C67 H67C 109.5 . . ?
H67A C67 H67B 109.5 . . ?
H67A C67 H67C 109.5 . . ?
H67B C67 H67C 109.5 . . ?
Cl1 C1 Cl2 114.6(7) . . ?
Cl1 C1 H1A 108.6 . . ?
Cl1 C1 H1B 108.6 . . ?
Cl2 C1 H1A 108.6 . . ?
Cl2 C1 H1B 108.6 . . ?
H1A C1 H1B 107.6 . . ?
Cl3 C2 Cl4 113.1(12) . . ?
Cl3 C2 H2A 109.0 . . ?
Cl3 C2 H2B 109.0 . . ?
Cl4 C2 H2A 109.0 . . ?
Cl4 C2 H2B 109.0 . . ?
H2A C2 H2B 107.8 . . ?

loop_
_geom_bond_atom_site_label_1
_geom_bond_atom_site_label_2
_geom_bond_distance
_geom_bond_site_symmetry_2
_geom_bond_publ_flag
O62 C19 1.387(6) . ?
O62 C63 1.432(6) . ?
O60 C20 1.368(6) . ?
O60 C61 1.433(7) . ?
O64 C55 1.372(7) . ?
O64 C65 1.379(8) . ?
O66 C54 1.364(7) . ?
O66 C67 1.403(8) . ?
C19 C18 1.436(7) . ?
C19 C20 1.372(8) . ?
C13 H13 0.9500 . ?
C13 C12 1.405(8) . ?
C13 C14 1.398(8) . ?
C6 H6 0.9500 . ?
C6 C7 1.409(8) . ?
C6 C5 1.367(9) . ?
C46 H46 0.9500 . ?
C46 C47 1.382(8) . ?
C46 C8 1.401(8) . ?
C12 C11 1.476(8) . ?
C12 C48 1.381(9) . ?
C57 C56 1.415(7) . ?
C57 C18 1.417(7) . ?
C57 C52 1.419(8) . ?
C56 C55 1.458(8) . ?
C56 C59 1.383(9) . ?
C47 H47 0.9500 . ?
C47 C11 1.394(8) . ?
C23 C22 1.393(8) . ?
C23 C24 1.512(8) . ?
C23 C58 1.385(8) . ?
C18 C17 1.408(8) . ?
C14 H14 0.9500 . ?
C14 C15 1.396(8) . ?
C7 C8 1.455(8) . ?
C7 C44 1.402(8) . ?
C15 C16 1.490(8) . ?
C15 C49 1.396(8) . ?
C5 H5 0.9500 . ?
C5 C4 1.410(8) . ?
C20 C21 1.453(7) . ?
C11 C10 1.407(8) . ?
C45 H45 0.9500 . ?
C45 C4 1.414(8) . ?
C45 C44 1.362(9) . ?
C52 C21 1.418(7) . ?
C52 C53 1.438(7) . ?
C54 C55 1.372(9) . ?
C54 C53 1.442(8) . ?
C17 H17 0.9500 . ?
C17 C16 1.411(8) . ?
C4 C43 1.469(9) . ?
C29 H29 0.9500 . ?
C29 C28 1.386(8) . ?
C29 C30 1.372(9) . ?
C21 C22 1.394(8) . ?
C31 C32 1.487(9) . ?
C31 C30 1.411(9) . ?
C31 C69 1.390(8) . ?
C8 C9 1.416(8) . ?
C51 H51 0.9500 . ?
C51 C27 1.406(8) . ?
C51 C50 1.382(8) . ?
C28 C27 1.494(8) . ?
C28 C68 1.418(8) . ?
C22 H22 0.9500 . ?
C36 C35 1.485(9) . ?
C36 C75 1.404(9) . ?
C36 C37 1.394(9) . ?
C53 C58 1.398(8) . ?
C27 C26 1.377(8) . ?
C16 C59 1.406(8) . ?
C32 C33 1.385(9) . ?
C32 C70 1.393(9) . ?
C26 H26 0.9500 . ?
C26 C25 1.404(9) . ?
C61 H61A 0.9800 . ?
C61 H61B 0.9800 . ?
C61 H61C 0.9800 . ?
C34 H34 0.9500 . ?
C34 C35 1.381(9) . ?
C34 C33 1.385(10) . ?
C24 C50 1.379(8) . ?
C24 C25 1.393(8) . ?
C59 H59 0.9500 . ?
C35 C71 1.407(9) . ?
C30 H30 0.9500 . ?
C43 C42 1.395(9) . ?
C43 C72 1.395(9) . ?
C40 C39 1.462(10) . ?
C40 C41 1.398(9) . ?
C40 C73 1.401(10) . ?
C39 C74 1.394(9) . ?
C39 C38 1.404(9) . ?
C33 H33 0.9500 . ?
C63 H63A 0.9800 . ?
C63 H63B 0.9800 . ?
C63 H63C 0.9800 . ?
C10 H10 0.9500 . ?
C10 C9 1.372(9) . ?
C9 H9 0.9500 . ?
C69 H69 0.9500 . ?
C69 C68 1.368(9) . ?
C58 H58 0.9500 . ?
C74 H74 0.9500 . ?
C74 C75 1.360(10) . ?
C68 H68 0.9500 . ?
C50 H50 0.9500 . ?
C25 H25 0.9500 . ?
C44 H44 0.9500 . ?
C75 H75 0.9500 . ?
C37 H37 0.9500 . ?
C37 C38 1.378(10) . ?
C41 H41 0.9500 . ?
C41 C42 1.371(10) . ?
C48 H48 0.9500 . ?
C48 C49 1.377(9) . ?
C70 H70 0.9500 . ?
C70 C71 1.384(10) . ?
C38 H38 0.9500 . ?
C71 H71 0.9500 . ?
C42 H42 0.9500 . ?
C49 H49 0.9500 . ?
C72 H72 0.9500 . ?
C72 C73 1.365(11) . ?
C73 H73 0.9500 . ?
C65 H65A 0.9800 . ?
C65 H65B 0.9800 . ?
C65 H65C 0.9800 . ?
C67 H67A 0.9800 . ?
C67 H67B 0.9800 . ?
C67 H67C 0.9800 . ?
Cl1 C1 1.725(15) . ?
Cl2 C1 1.728(14) . ?
C1 H1A 0.9900 . ?
C1 H1B 0.9900 . ?
Cl3 C2 1.7499(14) . ?
Cl4 C2 1.7500(14) . ?
C2 H2A 0.9900 . ?
C2 H2B 0.9900 . ?

loop_
_geom_torsion_atom_site_label_1
_geom_torsion_atom_site_label_2
_geom_torsion_atom_site_label_3
_geom_torsion_atom_site_label_4
_geom_torsion
_geom_torsion_site_symmetry_1
_geom_torsion_site_symmetry_2
_geom_torsion_site_symmetry_3
_geom_torsion_site_symmetry_4
_geom_torsion_publ_flag
O62 C19 C18 C57 178.3(4) . . . . ?
O62 C19 C18 C17 -8.0(6) . . . . ?
O62 C19 C20 O60 -4.5(7) . . . . ?
O62 C19 C20 C21 176.7(4) . . . . ?
O60 C20 C21 C52 -175.1(4) . . . . ?
O60 C20 C21 C22 12.5(6) . . . . ?
O66 C54 C55 O64 1.2(8) . . . . ?
O66 C54 C55 C56 174.0(5) . . . . ?
O66 C54 C53 C52 178.5(4) . . . . ?
O66 C54 C53 C58 -6.6(7) . . . . ?
C19 C18 C17 C16 -171.2(4) . . . . ?
C19 C20 C21 C52 3.7(7) . . . . ?
C19 C20 C21 C22 -168.7(5) . . . . ?
C13 C12 C11 C47 -23.9(7) . . . . ?
C13 C12 C11 C10 172.4(5) . . . . ?
C13 C12 C48 C49 10.8(8) . . . . ?
C13 C14 C15 C16 -157.6(5) . . . . ?
C13 C14 C15 C49 9.2(7) . . . . ?
C6 C7 C8 C46 28.5(7) . . . . ?
C6 C7 C8 C9 -165.0(5) . . . . ?
C6 C7 C44 C45 -11.4(8) . . . . ?
C6 C5 C4 C45 -11.2(8) . . . . ?
C6 C5 C4 C43 155.9(5) . . . . ?
C46 C47 C11 C12 -154.8(5) . . . . ?
C46 C47 C11 C10 9.8(8) . . . . ?
C46 C8 C9 C10 9.0(7) . . . . ?
C12 C13 C14 C15 1.8(8) . . . . ?
C12 C11 C10 C9 154.2(5) . . . . ?
C12 C48 C49 C15 0.2(9) . . . . ?
C57 C56 C55 O64 179.9(4) . . . . ?
C57 C56 C55 C54 6.8(7) . . . . ?
C57 C56 C59 C16 1.4(7) . . . . ?
C57 C18 C17 C16 2.5(7) . . . . ?
C57 C52 C21 C20 -5.2(6) . . . . ?
C57 C52 C21 C22 167.4(4) . . . . ?
C57 C52 C53 C54 6.9(7) . . . . ?
C57 C52 C53 C58 -168.2(4) . . . . ?
C56 C57 C18 C19 179.1(4) . . . . ?
C56 C57 C18 C17 5.3(6) . . . . ?
C56 C57 C52 C21 -172.9(4) . . . . ?
C56 C57 C52 C53 0.4(6) . . . . ?
C47 C46 C8 C7 158.3(5) . . . . ?
C47 C46 C8 C9 -9.2(7) . . . . ?
C47 C11 C10 C9 -9.9(8) . . . . ?
C23 C24 C50 C51 156.8(6) . . . . ?
C23 C24 C25 C26 -156.7(5) . . . . ?
C18 C19 C20 O60 -178.7(4) . . . . ?
C18 C19 C20 C21 2.6(7) . . . . ?
C18 C57 C56 C55 179.4(4) . . . . ?
C18 C57 C56 C59 -7.2(7) . . . . ?
C18 C57 C52 C21 0.5(6) . . . . ?
C18 C57 C52 C53 173.8(4) . . . . ?
C18 C17 C16 C15 160.3(4) . . . . ?
C18 C17 C16 C59 -8.1(7) . . . . ?
C14 C13 C12 C11 153.2(5) . . . . ?
C14 C13 C12 C48 -11.8(7) . . . . ?
C14 C15 C16 C17 -14.6(7) . . . . ?
C14 C15 C16 C59 153.7(5) . . . . ?
C14 C15 C49 C48 -10.3(8) . . . . ?
C7 C6 C5 C4 -1.8(8) . . . . ?
C7 C8 C9 C10 -157.9(5) . . . . ?
C15 C16 C59 C56 -162.5(5) . . . . ?
C5 C6 C7 C8 -151.2(5) . . . . ?
C5 C6 C7 C44 13.2(7) . . . . ?
C5 C4 C43 C42 14.4(8) . . . . ?
C5 C4 C43 C72 -153.2(6) . . . . ?
C20 C19 C18 C57 -7.3(7) . . . . ?
C20 C19 C18 C17 166.4(4) . . . . ?
C20 C21 C22 C23 172.6(5) . . . . ?
C11 C12 C48 C49 -154.5(5) . . . . ?
C11 C10 C9 C8 0.5(8) . . . . ?
C45 C4 C43 C42 -179.2(6) . . . . ?
C45 C4 C43 C72 13.2(8) . . . . ?
C52 C57 C56 C55 -7.2(6) . . . . ?
C52 C57 C56 C59 166.2(4) . . . . ?
C52 C57 C18 C19 5.7(6) . . . . ?
C52 C57 C18 C17 -168.1(4) . . . . ?
C52 C21 C22 C23 0.4(7) . . . . ?
C52 C53 C58 C23 1.1(8) . . . . ?
C54 C53 C58 C23 -173.8(5) . . . . ?
C55 C56 C59 C16 174.7(4) . . . . ?
C55 C54 C53 C52 -7.3(7) . . . . ?
C55 C54 C53 C58 167.6(5) . . . . ?
C17 C16 C59 C56 6.2(7) . . . . ?
C4 C45 C44 C7 -1.7(9) . . . . ?
C4 C43 C42 C41 -161.5(6) . . . . ?
C4 C43 C72 C73 161.9(7) . . . . ?
C29 C28 C27 C51 -29.1(8) . . . . ?
C29 C28 C27 C26 167.3(5) . . . . ?
C29 C28 C68 C69 10.6(8) . . . . ?
C21 C52 C53 C54 -179.7(4) . . . . ?
C21 C52 C53 C58 5.2(7) . . . . ?
C31 C32 C33 C34 156.6(5) . . . . ?
C31 C32 C70 C71 -157.2(6) . . . . ?
C31 C69 C68 C28 -0.5(9) . . . . ?
C8 C46 C47 C11 -0.2(8) . . . . ?
C8 C7 C44 C45 153.2(5) . . . . ?
C51 C27 C26 C25 -10.9(8) . . . . ?
C28 C29 C30 C31 -1.6(8) . . . . ?
C28 C27 C26 C25 152.8(5) . . . . ?
C22 C23 C24 C50 32.2(8) . . . . ?
C22 C23 C24 C25 -161.4(5) . . . . ?
C22 C23 C58 C53 -6.8(8) . . . . ?
C36 C35 C71 C70 158.3(6) . . . . ?
C36 C37 C38 C39 -0.5(8) . . . . ?
C53 C52 C21 C20 -178.6(4) . . . . ?
C53 C52 C21 C22 -6.0(7) . . . . ?
C53 C54 C55 O64 -172.3(4) . . . . ?
C53 C54 C55 C56 0.5(7) . . . . ?
C27 C51 C50 C24 0.0(9) . . . . ?
C27 C28 C68 C69 -152.2(5) . . . . ?
C27 C26 C25 C24 0.8(9) . . . . ?
C16 C15 C49 C48 156.8(5) . . . . ?
C32 C31 C30 C29 -153.6(5) . . . . ?
C32 C31 C69 C68 155.0(6) . . . . ?
C32 C70 C71 C35 2.7(9) . . . . ?
C61 O60 C20 C19 55.6(6) . . . . ?
C61 O60 C20 C21 -125.6(5) . . . . ?
C34 C35 C71 C70 -11.5(8) . . . . ?
C24 C23 C22 C21 -160.8(5) . . . . ?
C24 C23 C58 C53 160.6(5) . . . . ?
C59 C56 C55 O64 6.6(7) . . . . ?
C59 C56 C55 C54 -166.4(5) . . . . ?
C35 C36 C75 C74 -163.1(6) . . . . ?
C35 C36 C37 C38 164.7(5) . . . . ?
C35 C34 C33 C32 -0.8(9) . . . . ?
C30 C29 C28 C27 152.1(5) . . . . ?
C30 C29 C28 C68 -9.5(7) . . . . ?
C30 C31 C32 C33 23.2(8) . . . . ?
C30 C31 C32 C70 -172.8(5) . . . . ?
C30 C31 C69 C68 -10.3(8) . . . . ?
C43 C72 C73 C40 -0.7(14) . . . . ?
C40 C39 C74 C75 164.4(6) . . . . ?
C40 C39 C38 C37 -163.0(5) . . . . ?
C40 C41 C42 C43 1.1(10) . . . . ?
C39 C40 C41 C42 162.5(6) . . . . ?
C39 C40 C73 C72 -163.3(8) . . . . ?
C39 C74 C75 C36 -2.9(10) . . . . ?
C33 C32 C70 C71 7.4(9) . . . . ?
C33 C34 C35 C36 -159.4(5) . . . . ?
C33 C34 C35 C71 10.7(8) . . . . ?
C63 O62 C19 C18 -116.2(5) . . . . ?
C63 O62 C19 C20 69.4(6) . . . . ?
C69 C31 C32 C33 -141.0(6) . . . . ?
C69 C31 C32 C70 23.0(8) . . . . ?
C69 C31 C30 C29 11.4(8) . . . . ?
C58 C23 C22 C21 6.0(8) . . . . ?
C58 C23 C24 C50 -134.8(5) . . . . ?
C58 C23 C24 C25 31.6(8) . . . . ?
C74 C39 C38 C37 5.1(8) . . . . ?
C68 C28 C27 C51 132.5(6) . . . . ?
C68 C28 C27 C26 -31.1(7) . . . . ?
C50 C51 C27 C28 -153.9(6) . . . . ?
C50 C51 C27 C26 10.6(8) . . . . ?
C50 C24 C25 C26 9.9(8) . . . . ?
C25 C24 C50 C51 -10.2(8) . . . . ?
C44 C7 C8 C46 -135.1(5) . . . . ?
C44 C7 C8 C9 31.4(8) . . . . ?
C44 C45 C4 C5 13.0(8) . . . . ?
C44 C45 C4 C43 -154.4(5) . . . . ?
C75 C36 C35 C34 171.1(5) . . . . ?
C75 C36 C35 C71 1.7(8) . . . . ?
C75 C36 C37 C38 -5.7(8) . . . . ?
C37 C36 C35 C34 1.3(8) . . . . ?
C37 C36 C35 C71 -168.1(5) . . . . ?
C37 C36 C75 C74 7.3(8) . . . . ?
C41 C40 C39 C74 157.0(6) . . . . ?
C41 C40 C39 C38 -35.8(9) . . . . ?
C41 C40 C73 C72 8.1(11) . . . . ?
C48 C12 C11 C47 140.6(5) . . . . ?
C48 C12 C11 C10 -23.0(7) . . . . ?
C70 C32 C33 C34 -8.4(8) . . . . ?
C38 C39 C74 C75 -3.5(9) . . . . ?
C42 C43 C72 C73 -6.7(11) . . . . ?
C49 C15 C16 C17 179.0(5) . . . . ?
C49 C15 C16 C59 -12.7(7) . . . . ?
C72 C43 C42 C41 6.5(9) . . . . ?
C73 C40 C39 C74 -32.6(9) . . . . ?
C73 C40 C39 C38 134.6(7) . . . . ?
C73 C40 C41 C42 -8.3(10) . . . . ?
C65 O64 C55 C56 85.1(6) . . . . ?
C65 O64 C55 C54 -101.9(7) . . . . ?
C67 O66 C54 C55 44.8(9) . . . . ?
C67 O66 C54 C53 -141.4(6) . . . . ?
